data_4127339
loop_
_publ_author_name
'Zhang, Jianpeng'
'Li, Zijian'
'Zhuo, Junming'
'Cui, Yue'
'Han, Ting'
'Li, Chao'

_publ_section_title
;
 Tandem Decarboxylative Cyclization/Alkenylation Strategy for Total
 Syntheses of (+)-Longirabdiol, (-)-Longirabdolactone, and (-)-Effusin.
;
_journal_issue 20
_journal_name_full 'Journal of the American Chemical Society'
_journal_page_first 8372
_journal_page_last 8380
_journal_paper_doi 10.1021/jacs.9b03978
_journal_volume 141
_journal_year 2019
_chemical_formula_sum 'C25 H48 O4 Si2'
_chemical_formula_weight 468.81
_space_group_crystal_system monoclinic
_space_group_IT_number 14
_space_group_name_Hall '-P 2ybc'
_space_group_name_H-M_alt 'P 1 21/c 1'
_symmetry_space_group_name_Hall '-P 2ybc'
_symmetry_space_group_name_H-M 'P 1 21/c 1'
_atom_sites_solution_hydrogens geom
_audit_creation_method SHELXL-2014/7
_cell_angle_alpha 90
_cell_angle_beta 96.405(12)
_cell_angle_gamma 90
_cell_formula_units_Z 8
_cell_length_a 13.1614(14)
_cell_length_b 13.9623(18)
_cell_length_c 32.099(5)
_cell_measurement_reflns_used 7064
_cell_measurement_temperature 179.97(13)
_cell_measurement_theta_max 27.4490
_cell_measurement_theta_min 2.1860
_cell_volume 5861.8(13)
_computing_structure_refinement 'SHELXL-2014/7 (Sheldrick, 2014)'
_diffrn_ambient_environment N~2~
_diffrn_ambient_temperature 179.97(13)
_diffrn_detector 'CCD plate'
_diffrn_measured_fraction_theta_full 0.999
_diffrn_measured_fraction_theta_max 0.999
_diffrn_measurement_device 'four-circle diffractometer'
_diffrn_measurement_device_type 'XtaLAB AFC12 (RINC): Kappa single'
_diffrn_radiation_monochromator graphite
_diffrn_radiation_probe x-ray
_diffrn_radiation_type 'Mo K\a'
_diffrn_radiation_wavelength 0.71073
_diffrn_reflns_av_R_equivalents 0.0923
_diffrn_reflns_av_unetI/netI 0.0869
_diffrn_reflns_Laue_measured_fraction_full 0.999
_diffrn_reflns_Laue_measured_fraction_max 0.999
_diffrn_reflns_limit_h_max 14
_diffrn_reflns_limit_h_min -14
_diffrn_reflns_limit_k_max 15
_diffrn_reflns_limit_k_min -13
_diffrn_reflns_limit_l_max 35
_diffrn_reflns_limit_l_min -35
_diffrn_reflns_number 29077
_diffrn_reflns_point_group_measured_fraction_full 0.999
_diffrn_reflns_point_group_measured_fraction_max 0.999
_diffrn_reflns_theta_full 23.255
_diffrn_reflns_theta_max 23.255
_diffrn_reflns_theta_min 2.121
_diffrn_source 'fine-focus sealed X-ray tube'
_diffrn_source_type 'Enhance (Mo) X-ray Source'
_exptl_absorpt_coefficient_mu 0.146
_exptl_absorpt_correction_T_max 1.00000
_exptl_absorpt_correction_T_min 0.69930
_exptl_absorpt_correction_type multi-scan
_exptl_absorpt_process_details
;
CrysAlisPro 1.171.39.29a (Rigaku Oxford Diffraction, 2015)
Empirical absorption correction using spherical harmonics,
 implemented in SCALE3 ABSPACK scaling algorithm.
;
_exptl_crystal_colour colorless
_exptl_crystal_density_diffrn 1.062
_exptl_crystal_description block
_exptl_crystal_F_000 2064
_exptl_crystal_size_max 0.2
_exptl_crystal_size_mid 0.12
_exptl_crystal_size_min 0.05
_refine_diff_density_max 0.750
_refine_diff_density_min -0.566
_refine_diff_density_rms 0.081
_refine_ls_extinction_method none
_refine_ls_goodness_of_fit_ref 1.027
_refine_ls_hydrogen_treatment constr
_refine_ls_matrix_type full
_refine_ls_number_parameters 581
_refine_ls_number_reflns 8419
_refine_ls_number_restraints 48
_refine_ls_restrained_S_all 1.031
_refine_ls_R_factor_all 0.1571
_refine_ls_R_factor_gt 0.1193
_refine_ls_shift/su_max 0.002
_refine_ls_shift/su_mean 0.000
_refine_ls_structure_factor_coef Fsqd
_refine_ls_weighting_details 'w=1/[\s^2^(Fo^2^)+(0.0200P)^2^+40.0000P] where P=(Fo^2^+2Fc^2^)/3'
_refine_ls_weighting_scheme calc
_refine_ls_wR_factor_gt 0.2466
_refine_ls_wR_factor_ref 0.2644
_reflns_Friedel_coverage 0.000
_reflns_number_gt 5612
_reflns_number_total 8419
_reflns_threshold_expression 'I > 2\s(I)'
_cod_data_source_file ja9b03978_si_007.cif
_cod_data_source_block 3
_cod_original_cell_volume 5861.8(14)
_cod_database_code 4127339
_shelx_shelxl_version_number 2014/7
_shelx_space_group_comment
;
The symmetry employed for this shelxl refinement is uniquely defined
by the following loop, which should always be used as a source of
symmetry information in preference to the above space-group names.
They are only intended as comments.
;

loop_
_space_group_symop_operation_xyz
'x, y, z'
'-x, y+1/2, -z+1/2'
'-x, -y, -z'
'x, -y-1/2, z-1/2'

loop_
_atom_site_label
_atom_site_type_symbol
_atom_site_fract_x
_atom_site_fract_y
_atom_site_fract_z
_atom_site_U_iso_or_equiv
_atom_site_adp_type
_atom_site_occupancy
_atom_site_site_symmetry_order
_atom_site_calc_flag
_atom_site_refinement_flags_posn
_atom_site_refinement_flags_adp
Si1 Si 0.1302(2) 0.76971(19) 0.37267(9) 0.0791(8) Uani 1 1 d . .
Si2 Si 0.01149(16) 0.32884(16) 0.41819(7) 0.0510(6) Uani 1 1 d . .
O1 O 0.0594(4) 0.6768(3) 0.35546(17) 0.0585(14) Uani 1 1 d . .
O2 O 0.0416(4) 0.3741(4) 0.37414(16) 0.0599(14) Uani 1 1 d . .
O3 O 0.2606(3) 0.4826(3) 0.27307(16) 0.0467(12) Uani 1 1 d . .
O4 O 0.3598(4) 0.3608(4) 0.26150(18) 0.0632(15) Uani 1 1 d . .
C1 C 0.1602(9) 0.7443(8) 0.4252(4) 0.105(4) Uani 1 1 d . .
C2 C 0.2181(10) 0.8343(9) 0.4497(4) 0.138(5) Uani 1 1 d . .
H2A H 0.2834 0.8438 0.4396 0.207 Uiso 1 1 calc R U
H2B H 0.2276 0.8213 0.4792 0.207 Uiso 1 1 calc R U
H2C H 0.1773 0.8911 0.4446 0.207 Uiso 1 1 calc R U
C3 C 0.0633(15) 0.7261(17) 0.4472(5) 0.260(12) Uani 1 1 d . U
H3A H 0.0198 0.7814 0.4441 0.390 Uiso 1 1 calc R U
H3B H 0.0827 0.7138 0.4764 0.390 Uiso 1 1 calc R U
H3C H 0.0272 0.6716 0.4347 0.390 Uiso 1 1 calc R U
C4 C 0.2343(10) 0.6548(8) 0.4316(4) 0.142(6) Uani 1 1 d . U
H4A H 0.2116 0.6058 0.4117 0.213 Uiso 1 1 calc R U
H4B H 0.2338 0.6303 0.4595 0.213 Uiso 1 1 calc R U
H4C H 0.3025 0.6740 0.4274 0.213 Uiso 1 1 calc R U
C5 C 0.2448(10) 0.7786(11) 0.3438(4) 0.163(7) Uani 1 1 d . U
H5A H 0.2762 0.7168 0.3428 0.244 Uiso 1 1 calc R U
H5B H 0.2926 0.8229 0.3580 0.244 Uiso 1 1 calc R U
H5C H 0.2246 0.8008 0.3158 0.244 Uiso 1 1 calc R U
C6 C 0.0545(12) 0.8864(7) 0.3679(4) 0.170(7) Uani 1 1 d . U
H6A H 0.0044 0.8833 0.3438 0.255 Uiso 1 1 calc R U
H6B H 0.1001 0.9389 0.3648 0.255 Uiso 1 1 calc R U
H6C H 0.0208 0.8956 0.3926 0.255 Uiso 1 1 calc R U
C7 C 0.0088(5) 0.6758(5) 0.3147(3) 0.051(2) Uani 1 1 d . .
H7A H 0.0587 0.6779 0.2946 0.061 Uiso 1 1 calc R U
H7B H -0.0343 0.7321 0.3104 0.061 Uiso 1 1 calc R U
C8 C -0.0575(5) 0.5844(4) 0.3072(2) 0.0441(18) Uani 1 1 d . .
C9 C -0.1487(6) 0.5920(5) 0.3344(3) 0.068(3) Uani 1 1 d . .
H9A H -0.1836 0.5316 0.3342 0.102 Uiso 1 1 calc R U
H9B H -0.1953 0.6407 0.3230 0.102 Uiso 1 1 calc R U
H9C H -0.1230 0.6085 0.3626 0.102 Uiso 1 1 calc R U
C10 C -0.0995(5) 0.5823(5) 0.2613(3) 0.055(2) Uani 1 1 d . .
H10A H -0.1528 0.5340 0.2574 0.066 Uiso 1 1 calc R U
H10B H -0.1309 0.6437 0.2539 0.066 Uiso 1 1 calc R U
C11 C -0.0213(5) 0.5614(5) 0.2314(2) 0.0507(19) Uani 1 1 d . .
H11A H 0.0289 0.6125 0.2329 0.061 Uiso 1 1 calc R U
H11B H -0.0549 0.5588 0.2029 0.061 Uiso 1 1 calc R U
C12 C 0.0326(5) 0.4657(4) 0.2424(2) 0.0416(17) Uani 1 1 d . .
H12A H -0.0165 0.4141 0.2369 0.050 Uiso 1 1 calc R U
H12B H 0.0859 0.4565 0.2242 0.050 Uiso 1 1 calc R U
C13 C 0.0793(4) 0.4597(4) 0.2875(2) 0.0336(15) Uani 1 1 d . .
C14 C 0.0013(5) 0.4870(4) 0.3184(2) 0.0373(16) Uani 1 1 d . .
H14 H -0.0521 0.4381 0.3133 0.045 Uiso 1 1 calc R U
C15 C 0.0397(6) 0.4744(5) 0.3642(2) 0.0517(19) Uani 1 1 d . .
H15A H 0.1079 0.5011 0.3698 0.062 Uiso 1 1 calc R U
H15B H -0.0048 0.5080 0.3814 0.062 Uiso 1 1 calc R U
C16 C 0.1119(5) 0.3567(4) 0.2951(2) 0.0381(16) Uani 1 1 d . .
H16 H 0.0651 0.3135 0.3041 0.046 Uiso 1 1 calc R U
C17 C 0.2048(5) 0.3257(5) 0.2896(2) 0.0476(18) Uani 1 1 d . .
H17 H 0.2214 0.2620 0.2954 0.057 Uiso 1 1 calc R U
C18 C 0.2821(6) 0.3889(5) 0.2747(2) 0.0458(18) Uani 1 1 d . .
C19 C 0.1791(5) 0.5202(5) 0.2951(2) 0.0395(16) Uani 1 1 d . .
H19A H 0.1644 0.5855 0.2860 0.047 Uiso 1 1 calc R U
H19B H 0.2017 0.5216 0.3249 0.047 Uiso 1 1 calc R U
C20 C -0.1205(6) 0.3685(8) 0.4269(3) 0.091(3) Uani 1 1 d . .
H20A H -0.1197 0.4356 0.4335 0.136 Uiso 1 1 calc R U
H20B H -0.1432 0.3329 0.4498 0.136 Uiso 1 1 calc R U
H20C H -0.1663 0.3573 0.4020 0.136 Uiso 1 1 calc R U
C21 C 0.1020(7) 0.3696(6) 0.4627(3) 0.076(3) Uani 1 1 d . .
H21A H 0.1696 0.3477 0.4590 0.114 Uiso 1 1 calc R U
H21B H 0.0820 0.3439 0.4883 0.114 Uiso 1 1 calc R U
H21C H 0.1016 0.4382 0.4640 0.114 Uiso 1 1 calc R U
C22 C 0.0160(6) 0.1961(5) 0.4095(2) 0.054(2) Uani 1 1 d . .
C23 C 0.1227(7) 0.1687(6) 0.3978(3) 0.078(3) Uani 1 1 d . .
H23A H 0.1387 0.2073 0.3747 0.117 Uiso 1 1 calc R U
H23B H 0.1231 0.1023 0.3901 0.117 Uiso 1 1 calc R U
H23C H 0.1728 0.1796 0.4215 0.117 Uiso 1 1 calc R U
C24 C -0.0640(7) 0.1663(7) 0.3739(3) 0.079(3) Uani 1 1 d . .
H24A H -0.1309 0.1827 0.3809 0.118 Uiso 1 1 calc R U
H24B H -0.0602 0.0984 0.3697 0.118 Uiso 1 1 calc R U
H24C H -0.0515 0.1989 0.3487 0.118 Uiso 1 1 calc R U
C25 C -0.0025(7) 0.1419(6) 0.4494(3) 0.077(3) Uani 1 1 d . .
H25A H 0.0480 0.1604 0.4719 0.115 Uiso 1 1 calc R U
H25B H 0.0021 0.0742 0.4447 0.115 Uiso 1 1 calc R U
H25C H -0.0694 0.1570 0.4568 0.115 Uiso 1 1 calc R U
Si3 Si 0.49291(15) 0.83624(14) 0.08398(6) 0.0414(5) Uani 1 1 d . .
Si4 Si 0.37111(18) 0.38896(14) 0.11954(8) 0.0583(6) Uani 1 1 d . .
O5 O 0.4648(4) 0.7837(3) 0.12623(15) 0.0539(14) Uani 1 1 d . .
O6 O 0.4452(3) 0.4776(3) 0.13801(15) 0.0460(12) Uani 1 1 d . .
O7 O 0.2387(3) 0.6658(3) 0.22230(15) 0.0461(12) Uani 1 1 d . .
O8 O 0.1395(4) 0.7875(4) 0.23307(18) 0.0597(15) Uani 1 1 d . .
C26 C 0.4841(5) 0.9678(5) 0.0955(2) 0.0462(18) Uani 1 1 d . .
C27 C 0.3798(6) 0.9907(5) 0.1105(3) 0.060(2) Uani 1 1 d . .
H27A H 0.3266 0.9800 0.0880 0.090 Uiso 1 1 calc R U
H27B H 0.3786 1.0565 0.1192 0.090 Uiso 1 1 calc R U
H27C H 0.3691 0.9500 0.1337 0.090 Uiso 1 1 calc R U
C28 C 0.5669(6) 0.9936(6) 0.1311(3) 0.068(2) Uani 1 1 d . .
H28A H 0.5546 0.9595 0.1560 0.102 Uiso 1 1 calc R U
H28B H 0.5651 1.0613 0.1364 0.102 Uiso 1 1 calc R U
H28C H 0.6328 0.9763 0.1233 0.102 Uiso 1 1 calc R U
C29 C 0.4986(7) 1.0280(6) 0.0573(2) 0.068(2) Uani 1 1 d . .
H29A H 0.5651 1.0160 0.0488 0.102 Uiso 1 1 calc R U
H29B H 0.4926 1.0946 0.0641 0.102 Uiso 1 1 calc R U
H29C H 0.4472 1.0115 0.0348 0.102 Uiso 1 1 calc R U
C30 C 0.6229(7) 0.8025(7) 0.0720(3) 0.097(3) Uani 1 1 d . .
H30A H 0.6705 0.8096 0.0967 0.146 Uiso 1 1 calc R U
H30B H 0.6429 0.8434 0.0502 0.146 Uiso 1 1 calc R U
H30C H 0.6226 0.7371 0.0627 0.146 Uiso 1 1 calc R U
C31 C 0.4026(7) 0.7993(6) 0.0388(3) 0.079(3) Uani 1 1 d . .
H31A H 0.4053 0.7310 0.0357 0.119 Uiso 1 1 calc R U
H31B H 0.4210 0.8296 0.0139 0.119 Uiso 1 1 calc R U
H31C H 0.3346 0.8181 0.0434 0.119 Uiso 1 1 calc R U
C32 C 0.4670(5) 0.6826(4) 0.1341(2) 0.0418(17) Uani 1 1 d . .
H32A H 0.5135 0.6517 0.1169 0.050 Uiso 1 1 calc R U
H32B H 0.3993 0.6557 0.1269 0.050 Uiso 1 1 calc R U
C33 C 0.5019(4) 0.6650(4) 0.1800(2) 0.0334(15) Uani 1 1 d . .
H33 H 0.5553 0.7132 0.1865 0.040 Uiso 1 1 calc R U
C34 C 0.4218(5) 0.6898(4) 0.21059(19) 0.0319(15) Uani 1 1 d . .
C35 C 0.3913(5) 0.7942(4) 0.20469(19) 0.0343(15) Uani 1 1 d . .
H35 H 0.4399 0.8385 0.1982 0.041 Uiso 1 1 calc R U
C36 C 0.2971(5) 0.8238(4) 0.2086(2) 0.0454(18) Uani 1 1 d . .
H36 H 0.2806 0.8875 0.2028 0.054 Uiso 1 1 calc R U
C37 C 0.2188(5) 0.7611(5) 0.2215(2) 0.0445(18) Uani 1 1 d . .
C38 C 0.3233(4) 0.6309(4) 0.2012(2) 0.0358(16) Uani 1 1 d . .
H38A H 0.3032 0.6313 0.1712 0.043 Uiso 1 1 calc R U
H38B H 0.3374 0.5650 0.2096 0.043 Uiso 1 1 calc R U
C39 C 0.4673(5) 0.6804(5) 0.2559(2) 0.0407(17) Uani 1 1 d . .
H39A H 0.4132 0.6875 0.2738 0.049 Uiso 1 1 calc R U
H39B H 0.5159 0.7319 0.2624 0.049 Uiso 1 1 calc R U
C40 C 0.5216(5) 0.5837(5) 0.2655(2) 0.0474(19) Uani 1 1 d . .
H40A H 0.5551 0.5843 0.2940 0.057 Uiso 1 1 calc R U
H40B H 0.4714 0.5325 0.2632 0.057 Uiso 1 1 calc R U
C41 C 0.6003(5) 0.5652(5) 0.2352(2) 0.0453(18) Uani 1 1 d . .
H41A H 0.6540 0.6127 0.2401 0.054 Uiso 1 1 calc R U
H41B H 0.6309 0.5030 0.2415 0.054 Uiso 1 1 calc R U
C42 C 0.5600(5) 0.5676(4) 0.1895(2) 0.0391(16) Uani 1 1 d . .
C43 C 0.6509(5) 0.5620(5) 0.1629(3) 0.058(2) Uani 1 1 d . .
H43A H 0.6261 0.5455 0.1346 0.087 Uiso 1 1 calc R U
H43B H 0.6983 0.5141 0.1744 0.087 Uiso 1 1 calc R U
H43C H 0.6847 0.6230 0.1633 0.087 Uiso 1 1 calc R U
C44 C 0.4938(5) 0.4767(4) 0.1800(2) 0.0431(17) Uani 1 1 d . .
H44A H 0.5367 0.4202 0.1842 0.052 Uiso 1 1 calc R U
H44B H 0.4422 0.4733 0.1993 0.052 Uiso 1 1 calc R U
C45 C 0.2524(10) 0.3873(11) 0.1466(4) 0.160(7) Uani 1 1 d . U
H45A H 0.2707 0.3869 0.1764 0.239 Uiso 1 1 calc R U
H45B H 0.2134 0.3309 0.1385 0.239 Uiso 1 1 calc R U
H45C H 0.2123 0.4432 0.1389 0.239 Uiso 1 1 calc R U
C46 C 0.4328(12) 0.2735(7) 0.1314(4) 0.167(7) Uani 1 1 d . U
H46A H 0.4950 0.2700 0.1185 0.251 Uiso 1 1 calc R U
H46B H 0.3877 0.2228 0.1209 0.251 Uiso 1 1 calc R U
H46C H 0.4481 0.2668 0.1613 0.251 Uiso 1 1 calc R U
C47 C 0.3435(7) 0.4103(6) 0.0636(3) 0.077(3) Uani 1 1 d . .
C48 C 0.4377(13) 0.4257(16) 0.0426(4) 0.231(11) Uani 1 1 d . U
H48A H 0.4772 0.4766 0.0564 0.347 Uiso 1 1 calc R U
H48B H 0.4190 0.4423 0.0138 0.347 Uiso 1 1 calc R U
H48C H 0.4776 0.3679 0.0442 0.347 Uiso 1 1 calc R U
C49 C 0.2821(14) 0.5033(9) 0.0558(4) 0.195(9) Uani 1 1 d . U
H49A H 0.2268 0.5039 0.0730 0.293 Uiso 1 1 calc R U
H49B H 0.2551 0.5070 0.0268 0.293 Uiso 1 1 calc R U
H49C H 0.3259 0.5572 0.0628 0.293 Uiso 1 1 calc R U
C50 C 0.2784(8) 0.3307(8) 0.0410(3) 0.105(4) Uani 1 1 d . .
H50A H 0.3140 0.2708 0.0447 0.157 Uiso 1 1 calc R U
H50B H 0.2664 0.3453 0.0116 0.157 Uiso 1 1 calc R U
H50C H 0.2143 0.3263 0.0524 0.157 Uiso 1 1 calc R U

loop_
_atom_site_aniso_label
_atom_site_aniso_U_11
_atom_site_aniso_U_22
_atom_site_aniso_U_33
_atom_site_aniso_U_23
_atom_site_aniso_U_13
_atom_site_aniso_U_12
Si1 0.098(2) 0.0509(15) 0.0886(19) -0.0132(13) 0.0093(15) -0.0218(15)
Si2 0.0436(13) 0.0484(13) 0.0618(13) 0.0087(10) 0.0102(10) 0.0075(10)
O1 0.062(4) 0.032(3) 0.082(4) -0.013(3) 0.012(3) -0.011(3)
O2 0.076(4) 0.041(3) 0.064(3) 0.005(2) 0.014(3) 0.017(3)
O3 0.022(2) 0.028(3) 0.091(4) 0.007(2) 0.012(2) 0.000(2)
O4 0.040(3) 0.042(3) 0.111(5) -0.002(3) 0.023(3) 0.014(3)
C1 0.109(9) 0.065(7) 0.147(11) 0.007(7) 0.034(8) 0.017(6)
C2 0.148(12) 0.117(11) 0.138(11) -0.064(9) -0.031(9) 0.002(9)
C3 0.26(2) 0.42(3) 0.115(12) -0.092(16) 0.098(13) -0.19(2)
C4 0.153(12) 0.073(8) 0.177(12) -0.037(8) -0.084(9) 0.060(8)
C5 0.153(12) 0.183(15) 0.166(12) -0.066(10) 0.082(10) -0.129(11)
C6 0.253(17) 0.035(6) 0.193(14) -0.009(7) -0.098(12) 0.041(8)
C7 0.042(4) 0.018(4) 0.093(6) -0.009(4) 0.009(4) -0.002(3)
C8 0.033(4) 0.018(3) 0.083(5) 0.000(3) 0.012(4) 0.005(3)
C9 0.038(5) 0.039(5) 0.133(8) -0.011(5) 0.030(5) 0.004(4)
C10 0.034(4) 0.023(4) 0.105(7) 0.005(4) -0.004(4) 0.002(3)
C11 0.039(4) 0.039(4) 0.071(5) 0.013(4) -0.007(4) -0.009(3)
C12 0.034(4) 0.025(4) 0.065(5) -0.001(3) 0.002(3) -0.011(3)
C13 0.022(3) 0.016(3) 0.063(4) 0.002(3) 0.005(3) -0.005(3)
C14 0.031(4) 0.016(3) 0.066(5) -0.002(3) 0.011(3) -0.003(3)
C15 0.058(5) 0.027(4) 0.074(5) 0.001(4) 0.026(4) -0.002(3)
C16 0.041(4) 0.021(3) 0.053(4) 0.002(3) 0.007(3) -0.010(3)
C17 0.041(5) 0.019(4) 0.083(5) 0.006(3) 0.012(4) 0.008(3)
C18 0.041(5) 0.027(4) 0.068(5) 0.001(3) 0.001(4) 0.001(3)
C19 0.029(4) 0.025(4) 0.064(5) 0.000(3) 0.004(3) 0.002(3)
C20 0.052(6) 0.104(8) 0.121(8) 0.019(6) 0.029(5) 0.025(6)
C21 0.084(7) 0.062(6) 0.082(6) -0.008(5) 0.010(5) 0.004(5)
C22 0.044(5) 0.043(4) 0.074(5) 0.007(4) 0.004(4) -0.007(4)
C23 0.080(7) 0.039(5) 0.115(8) 0.001(5) 0.016(5) 0.006(5)
C24 0.072(6) 0.073(6) 0.088(7) -0.003(5) -0.004(5) -0.023(5)
C25 0.077(7) 0.055(6) 0.099(7) 0.019(5) 0.009(5) -0.008(5)
Si3 0.0416(12) 0.0317(10) 0.0519(12) 0.0046(9) 0.0091(9) 0.0033(9)
Si4 0.0661(16) 0.0245(11) 0.0814(16) -0.0047(10) -0.0042(12) -0.0088(10)
O5 0.085(4) 0.018(2) 0.062(3) 0.004(2) 0.020(3) 0.008(2)
O6 0.047(3) 0.022(2) 0.067(3) -0.001(2) -0.004(2) -0.007(2)
O7 0.027(3) 0.027(3) 0.086(4) 0.006(2) 0.012(2) 0.002(2)
O8 0.025(3) 0.044(3) 0.113(4) 0.000(3) 0.022(3) 0.011(2)
C26 0.050(5) 0.031(4) 0.057(5) 0.007(3) 0.001(3) -0.011(3)
C27 0.051(5) 0.026(4) 0.105(7) -0.002(4) 0.016(4) 0.003(4)
C28 0.068(6) 0.055(5) 0.081(6) -0.008(4) 0.004(5) -0.015(5)
C29 0.100(7) 0.044(5) 0.061(5) 0.013(4) 0.007(5) -0.017(5)
C30 0.061(6) 0.081(7) 0.157(10) 0.006(7) 0.045(6) 0.017(6)
C31 0.094(7) 0.050(5) 0.090(7) -0.012(5) -0.004(5) -0.014(5)
C32 0.044(4) 0.019(3) 0.065(5) 0.002(3) 0.019(3) -0.002(3)
C33 0.024(3) 0.015(3) 0.062(4) 0.001(3) 0.008(3) -0.006(3)
C34 0.030(4) 0.015(3) 0.051(4) 0.001(3) 0.007(3) -0.003(3)
C35 0.036(4) 0.019(3) 0.048(4) 0.000(3) 0.006(3) -0.004(3)
C36 0.048(5) 0.016(3) 0.073(5) 0.000(3) 0.009(4) 0.008(3)
C37 0.029(4) 0.033(4) 0.071(5) 0.005(3) 0.004(3) 0.006(3)
C38 0.022(3) 0.016(3) 0.070(5) -0.001(3) 0.007(3) 0.003(3)
C39 0.035(4) 0.033(4) 0.054(4) 0.001(3) 0.003(3) -0.008(3)
C40 0.042(4) 0.036(4) 0.059(5) 0.012(3) -0.015(3) -0.005(3)
C41 0.023(4) 0.030(4) 0.082(5) 0.006(3) 0.001(3) 0.002(3)
C42 0.027(4) 0.019(3) 0.071(5) 0.001(3) 0.006(3) -0.001(3)
C43 0.033(4) 0.036(4) 0.107(7) -0.005(4) 0.020(4) 0.001(3)
C44 0.036(4) 0.015(3) 0.080(5) 0.003(3) 0.010(4) 0.005(3)
C45 0.123(10) 0.202(15) 0.164(12) -0.079(11) 0.062(9) -0.118(11)
C46 0.237(16) 0.034(6) 0.200(14) -0.017(7) -0.115(12) 0.019(8)
C47 0.073(6) 0.047(5) 0.107(7) -0.008(5) -0.003(5) -0.028(5)
C48 0.187(16) 0.42(3) 0.097(10) -0.047(14) 0.052(10) -0.190(18)
C49 0.32(2) 0.065(8) 0.167(13) 0.011(8) -0.140(14) 0.015(11)
C50 0.116(9) 0.081(8) 0.110(8) -0.023(6) -0.017(7) -0.030(7)

loop_
_atom_type_symbol
_atom_type_description
_atom_type_scat_dispersion_real
_atom_type_scat_dispersion_imag
_atom_type_scat_source
C C 0.0033 0.0016 'International Tables Vol C Tables 4.2.6.8 and 6.1.1.4'
H H 0.0000 0.0000 'International Tables Vol C Tables 4.2.6.8 and 6.1.1.4'
O O 0.0106 0.0060 'International Tables Vol C Tables 4.2.6.8 and 6.1.1.4'
Si Si 0.0817 0.0704 'International Tables Vol C Tables 4.2.6.8 and 6.1.1.4'

loop_
_geom_angle_atom_site_label_1
_geom_angle_atom_site_label_2
_geom_angle_atom_site_label_3
_geom_angle
O1 Si1 C1 102.9(5)
O1 Si1 C5 110.1(4)
C1 Si1 C5 113.0(7)
O1 Si1 C6 111.9(5)
C1 Si1 C6 108.4(6)
C5 Si1 C6 110.4(8)
O2 Si2 C21 110.7(4)
O2 Si2 C20 109.4(4)
C21 Si2 C20 108.8(4)
O2 Si2 C22 103.8(3)
C21 Si2 C22 113.0(4)
C20 Si2 C22 111.0(4)
C7 O1 Si1 120.7(4)
C15 O2 Si2 124.7(4)
C18 O3 C19 120.1(5)
C3 C1 C4 109.8(13)
C3 C1 C2 105.8(11)
C4 C1 C2 107.4(10)
C3 C1 Si1 111.7(11)
C4 C1 Si1 111.1(8)
C2 C1 Si1 110.9(8)
C1 C2 H2A 109.5
C1 C2 H2B 109.5
H2A C2 H2B 109.5
C1 C2 H2C 109.5
H2A C2 H2C 109.5
H2B C2 H2C 109.5
C1 C3 H3A 109.5
C1 C3 H3B 109.5
H3A C3 H3B 109.5
C1 C3 H3C 109.5
H3A C3 H3C 109.5
H3B C3 H3C 109.5
C1 C4 H4A 109.5
C1 C4 H4B 109.5
H4A C4 H4B 109.5
C1 C4 H4C 109.5
H4A C4 H4C 109.5
H4B C4 H4C 109.5
Si1 C5 H5A 109.5
Si1 C5 H5B 109.5
H5A C5 H5B 109.5
Si1 C5 H5C 109.5
H5A C5 H5C 109.5
H5B C5 H5C 109.5
Si1 C6 H6A 109.5
Si1 C6 H6B 109.5
H6A C6 H6B 109.5
Si1 C6 H6C 109.5
H6A C6 H6C 109.5
H6B C6 H6C 109.5
O1 C7 C8 110.7(6)
O1 C7 H7A 109.5
C8 C7 H7A 109.5
O1 C7 H7B 109.5
C8 C7 H7B 109.5
H7A C7 H7B 108.1
C10 C8 C7 107.8(6)
C10 C8 C9 109.0(6)
C7 C8 C9 108.1(6)
C10 C8 C14 108.6(5)
C7 C8 C14 114.7(5)
C9 C8 C14 108.5(6)
C8 C9 H9A 109.5
C8 C9 H9B 109.5
H9A C9 H9B 109.5
C8 C9 H9C 109.5
H9A C9 H9C 109.5
H9B C9 H9C 109.5
C11 C10 C8 114.9(6)
C11 C10 H10A 108.5
C8 C10 H10A 108.5
C11 C10 H10B 108.5
C8 C10 H10B 108.5
H10A C10 H10B 107.5
C10 C11 C12 110.6(6)
C10 C11 H11A 109.5
C12 C11 H11A 109.5
C10 C11 H11B 109.5
C12 C11 H11B 109.5
H11A C11 H11B 108.1
C13 C12 C11 113.4(6)
C13 C12 H12A 108.9
C11 C12 H12A 108.9
C13 C12 H12B 108.9
C11 C12 H12B 108.9
H12A C12 H12B 107.7
C12 C13 C16 106.7(5)
C12 C13 C14 111.8(5)
C16 C13 C14 108.9(5)
C12 C13 C19 111.5(5)
C16 C13 C19 105.7(5)
C14 C13 C19 111.9(5)
C15 C14 C13 114.9(5)
C15 C14 C8 115.0(5)
C13 C14 C8 113.9(5)
C15 C14 H14 103.7
C13 C14 H14 103.7
C8 C14 H14 103.7
O2 C15 C14 109.0(6)
O2 C15 H15A 109.9
C14 C15 H15A 109.9
O2 C15 H15B 109.9
C14 C15 H15B 109.9
H15A C15 H15B 108.3
C17 C16 C13 122.5(6)
C17 C16 H16 118.8
C13 C16 H16 118.8
C16 C17 C18 122.0(6)
C16 C17 H17 119.0
C18 C17 H17 119.0
O4 C18 O3 119.1(6)
O4 C18 C17 124.1(6)
O3 C18 C17 116.6(6)
O3 C19 C13 112.6(5)
O3 C19 H19A 109.1
C13 C19 H19A 109.1
O3 C19 H19B 109.1
C13 C19 H19B 109.1
H19A C19 H19B 107.8
Si2 C20 H20A 109.5
Si2 C20 H20B 109.5
H20A C20 H20B 109.5
Si2 C20 H20C 109.5
H20A C20 H20C 109.5
H20B C20 H20C 109.5
Si2 C21 H21A 109.5
Si2 C21 H21B 109.5
H21A C21 H21B 109.5
Si2 C21 H21C 109.5
H21A C21 H21C 109.5
H21B C21 H21C 109.5
C24 C22 C25 109.4(7)
C24 C22 C23 108.9(7)
C25 C22 C23 108.3(7)
C24 C22 Si2 110.6(6)
C25 C22 Si2 110.6(6)
C23 C22 Si2 109.0(5)
C22 C23 H23A 109.5
C22 C23 H23B 109.5
H23A C23 H23B 109.5
C22 C23 H23C 109.5
H23A C23 H23C 109.5
H23B C23 H23C 109.5
C22 C24 H24A 109.5
C22 C24 H24B 109.5
H24A C24 H24B 109.5
C22 C24 H24C 109.5
H24A C24 H24C 109.5
H24B C24 H24C 109.5
C22 C25 H25A 109.5
C22 C25 H25B 109.5
H25A C25 H25B 109.5
C22 C25 H25C 109.5
H25A C25 H25C 109.5
H25B C25 H25C 109.5
O5 Si3 C31 110.1(4)
O5 Si3 C30 111.2(4)
C31 Si3 C30 107.1(5)
O5 Si3 C26 104.7(3)
C31 Si3 C26 112.3(4)
C30 Si3 C26 111.5(4)
O6 Si4 C47 106.1(3)
O6 Si4 C46 110.9(4)
C47 Si4 C46 112.8(6)
O6 Si4 C45 109.5(4)
C47 Si4 C45 112.1(6)
C46 Si4 C45 105.5(8)
C32 O5 Si3 126.3(4)
C44 O6 Si4 121.2(4)
C37 O7 C38 118.6(5)
C29 C26 C28 109.3(6)
C29 C26 C27 109.5(6)
C28 C26 C27 107.5(6)
C29 C26 Si3 111.6(5)
C28 C26 Si3 108.8(5)
C27 C26 Si3 110.0(5)
C26 C27 H27A 109.5
C26 C27 H27B 109.5
H27A C27 H27B 109.5
C26 C27 H27C 109.5
H27A C27 H27C 109.5
H27B C27 H27C 109.5
C26 C28 H28A 109.5
C26 C28 H28B 109.5
H28A C28 H28B 109.5
C26 C28 H28C 109.5
H28A C28 H28C 109.5
H28B C28 H28C 109.5
C26 C29 H29A 109.5
C26 C29 H29B 109.5
H29A C29 H29B 109.5
C26 C29 H29C 109.5
H29A C29 H29C 109.5
H29B C29 H29C 109.5
Si3 C30 H30A 109.5
Si3 C30 H30B 109.5
H30A C30 H30B 109.5
Si3 C30 H30C 109.5
H30A C30 H30C 109.5
H30B C30 H30C 109.5
Si3 C31 H31A 109.5
Si3 C31 H31B 109.5
H31A C31 H31B 109.5
Si3 C31 H31C 109.5
H31A C31 H31C 109.5
H31B C31 H31C 109.5
O5 C32 C33 109.3(5)
O5 C32 H32A 109.8
C33 C32 H32A 109.8
O5 C32 H32B 109.8
C33 C32 H32B 109.8
H32A C32 H32B 108.3
C32 C33 C34 115.1(5)
C32 C33 C42 114.8(5)
C34 C33 C42 114.7(5)
C32 C33 H33 103.3
C34 C33 H33 103.3
C42 C33 H33 103.3
C39 C34 C35 105.9(5)
C39 C34 C38 112.1(5)
C35 C34 C38 106.5(5)
C39 C34 C33 111.3(5)
C35 C34 C33 108.8(5)
C38 C34 C33 111.9(5)
C36 C35 C34 121.6(6)
C36 C35 H35 119.2
C34 C35 H35 119.2
C35 C36 C37 122.8(6)
C35 C36 H36 118.6
C37 C36 H36 118.6
O8 C37 O7 117.9(6)
O8 C37 C36 124.9(6)
O7 C37 C36 117.1(6)
O7 C38 C34 113.8(5)
O7 C38 H38A 108.8
C34 C38 H38A 108.8
O7 C38 H38B 108.8
C34 C38 H38B 108.8
H38A C38 H38B 107.7
C34 C39 C40 113.1(5)
C34 C39 H39A 109.0
C40 C39 H39A 109.0
C34 C39 H39B 109.0
C40 C39 H39B 109.0
H39A C39 H39B 107.8
C41 C40 C39 110.8(6)
C41 C40 H40A 109.5
C39 C40 H40A 109.5
C41 C40 H40B 109.5
C39 C40 H40B 109.5
H40A C40 H40B 108.1
C42 C41 C40 115.4(5)
C42 C41 H41A 108.4
C40 C41 H41A 108.4
C42 C41 H41B 108.4
C40 C41 H41B 108.4
H41A C41 H41B 107.5
C41 C42 C43 109.1(6)
C41 C42 C44 107.6(5)
C43 C42 C44 107.6(5)
C41 C42 C33 108.6(5)
C43 C42 C33 109.0(5)
C44 C42 C33 114.7(5)
C42 C43 H43A 109.5
C42 C43 H43B 109.5
H43A C43 H43B 109.5
C42 C43 H43C 109.5
H43A C43 H43C 109.5
H43B C43 H43C 109.5
O6 C44 C42 111.1(5)
O6 C44 H44A 109.4
C42 C44 H44A 109.4
O6 C44 H44B 109.4
C42 C44 H44B 109.4
H44A C44 H44B 108.0
Si4 C45 H45A 109.5
Si4 C45 H45B 109.5
H45A C45 H45B 109.5
Si4 C45 H45C 109.5
H45A C45 H45C 109.5
H45B C45 H45C 109.5
Si4 C46 H46A 109.5
Si4 C46 H46B 109.5
H46A C46 H46B 109.5
Si4 C46 H46C 109.5
H46A C46 H46C 109.5
H46B C46 H46C 109.5
C48 C47 C50 109.8(10)
C48 C47 C49 104.8(12)
C50 C47 C49 106.3(9)
C48 C47 Si4 112.6(8)
C50 C47 Si4 112.8(7)
C49 C47 Si4 110.0(8)
C47 C48 H48A 109.5
C47 C48 H48B 109.5
H48A C48 H48B 109.5
C47 C48 H48C 109.5
H48A C48 H48C 109.5
H48B C48 H48C 109.5
C47 C49 H49A 109.5
C47 C49 H49B 109.5
H49A C49 H49B 109.5
C47 C49 H49C 109.5
H49A C49 H49C 109.5
H49B C49 H49C 109.5
C47 C50 H50A 109.5
C47 C50 H50B 109.5
H50A C50 H50B 109.5
C47 C50 H50C 109.5
H50A C50 H50C 109.5
H50B C50 H50C 109.5

loop_
_geom_bond_atom_site_label_1
_geom_bond_atom_site_label_2
_geom_bond_distance
Si1 O1 1.655(5)
Si1 C1 1.724(13)
Si1 C5 1.860(11)
Si1 C6 1.907(11)
Si2 O2 1.637(5)
Si2 C21 1.846(9)
Si2 C20 1.874(8)
Si2 C22 1.876(8)
O1 C7 1.402(8)
O2 C15 1.436(8)
O3 C18 1.338(8)
O3 C19 1.448(7)
O4 C18 1.214(8)
C1 C3 1.546(17)
C1 C4 1.585(13)
C1 C2 1.627(15)
C2 H2A 0.9600
C2 H2B 0.9600
C2 H2C 0.9600
C3 H3A 0.9600
C3 H3B 0.9600
C3 H3C 0.9600
C4 H4A 0.9600
C4 H4B 0.9600
C4 H4C 0.9600
C5 H5A 0.9600
C5 H5B 0.9600
C5 H5C 0.9600
C6 H6A 0.9600
C6 H6B 0.9600
C6 H6C 0.9600
C7 C8 1.550(9)
C7 H7A 0.9700
C7 H7B 0.9700
C8 C10 1.515(10)
C8 C9 1.564(10)
C8 C14 1.588(8)
C9 H9A 0.9600
C9 H9B 0.9600
C9 H9C 0.9600
C10 C11 1.512(10)
C10 H10A 0.9700
C10 H10B 0.9700
C11 C12 1.535(9)
C11 H11A 0.9700
C11 H11B 0.9700
C12 C13 1.511(9)
C12 H12A 0.9700
C12 H12B 0.9700
C13 C16 1.514(8)
C13 C14 1.552(9)
C13 C19 1.557(8)
C14 C15 1.510(9)
C14 H14 0.9800
C15 H15A 0.9700
C15 H15B 0.9700
C16 C17 1.327(9)
C16 H16 0.9300
C17 C18 1.468(10)
C17 H17 0.9300
C19 H19A 0.9700
C19 H19B 0.9700
C20 H20A 0.9600
C20 H20B 0.9600
C20 H20C 0.9600
C21 H21A 0.9600
C21 H21B 0.9600
C21 H21C 0.9600
C22 C24 1.522(10)
C22 C25 1.532(10)
C22 C23 1.541(11)
C23 H23A 0.9600
C23 H23B 0.9600
C23 H23C 0.9600
C24 H24A 0.9600
C24 H24B 0.9600
C24 H24C 0.9600
C25 H25A 0.9600
C25 H25B 0.9600
C25 H25C 0.9600
Si3 O5 1.620(5)
Si3 C31 1.842(8)
Si3 C30 1.856(8)
Si3 C26 1.879(7)
Si4 O6 1.645(5)
Si4 C47 1.818(10)
Si4 C46 1.827(10)
Si4 C45 1.871(11)
O5 C32 1.434(7)
O6 C44 1.426(8)
O7 C37 1.356(8)
O7 C38 1.450(7)
O8 C37 1.203(8)
C26 C29 1.515(9)
C26 C28 1.532(10)
C26 C27 1.540(10)
C27 H27A 0.9600
C27 H27B 0.9600
C27 H27C 0.9600
C28 H28A 0.9600
C28 H28B 0.9600
C28 H28C 0.9600
C29 H29A 0.9600
C29 H29B 0.9600
C29 H29C 0.9600
C30 H30A 0.9600
C30 H30B 0.9600
C30 H30C 0.9600
C31 H31A 0.9600
C31 H31B 0.9600
C31 H31C 0.9600
C32 C33 1.512(9)
C32 H32A 0.9700
C32 H32B 0.9700
C33 C34 1.558(8)
C33 C42 1.574(8)
C33 H33 0.9800
C34 C39 1.514(9)
C34 C35 1.518(8)
C34 C38 1.537(8)
C35 C36 1.326(9)
C35 H35 0.9300
C36 C37 1.448(9)
C36 H36 0.9300
C38 H38A 0.9700
C38 H38B 0.9700
C39 C40 1.543(9)
C39 H39A 0.9700
C39 H39B 0.9700
C40 C41 1.519(10)
C40 H40A 0.9700
C40 H40B 0.9700
C41 C42 1.503(9)
C41 H41A 0.9700
C41 H41B 0.9700
C42 C43 1.547(9)
C42 C44 1.551(8)
C43 H43A 0.9600
C43 H43B 0.9600
C43 H43C 0.9600
C44 H44A 0.9700
C44 H44B 0.9700
C45 H45A 0.9600
C45 H45B 0.9600
C45 H45C 0.9600
C46 H46A 0.9600
C46 H46B 0.9600
C46 H46C 0.9600
C47 C48 1.491(15)
C47 C50 1.535(11)
C47 C49 1.535(15)
C48 H48A 0.9600
C48 H48B 0.9600
C48 H48C 0.9600
C49 H49A 0.9600
C49 H49B 0.9600
C49 H49C 0.9600
C50 H50A 0.9600
C50 H50B 0.9600
C50 H50C 0.9600
